data_4513228
loop_
_publ_author_name
'Posner, Shai R.'
'Lorson, Logan C.'
'Gell, Aaron R.'
'Foxman, Bruce M.'

_publ_section_title
;
 Experimental Establishment of Mother--Daughter Orientation Relationships
 and Twinning Effects in Phase Transitions: A Great Legacy from Jack
 Gougoutas and Peggy Etter
;
_journal_issue 7
_journal_name_full 'Crystal Growth &amp; Design'
_journal_page_first 3407
_journal_paper_doi 10.1021/acs.cgd.5b00487
_journal_volume 15
_journal_year 2015
_chemical_formula_moiety 'C10 H10 Fe, F6 P'
_chemical_formula_sum 'C10 H10 F6 Fe P'
_chemical_formula_weight 331.00
_space_group_IT_number 14
_symmetry_cell_setting monoclinic
_symmetry_space_group_name_Hall '-P 2ybc'
_symmetry_space_group_name_H-M 'P 1 21/c 1'
_atom_sites_solution_hydrogens difmap
_atom_sites_solution_primary direct
_audit_creation_date 2015-03-18
_audit_creation_method CRYSTALS_ver_14.61
_cell_angle_alpha 90
_cell_angle_beta 96.840(2)
_cell_angle_gamma 90
_cell_formula_units_Z 4
_cell_length_a 13.3922(5)
_cell_length_b 9.2457(3)
_cell_length_c 9.3076(3)
_cell_measurement_reflns_used 3813
_cell_measurement_temperature 120
_cell_measurement_theta_max 29
_cell_measurement_theta_min 3
_cell_volume 1144.27(7)
_computing_cell_refinement 'Apex2 (Bruker AXS, 2006)'
_computing_data_collection 'Apex2 (Bruker AXS, 2006)'
_computing_data_reduction 'Apex2 (Bruker AXS, 2006)'
_computing_molecular_graphics 'CAMERON (Watkin et al., 1996)'
_computing_publication_material 'CRYSTALS (Betteridge et al., 2003)'
_computing_structure_refinement 'CRYSTALS (Betteridge et al., 2003)'
_computing_structure_solution 'SIR92 (Altomare et al., 1994)'
_diffrn_ambient_temperature 120
_diffrn_measured_fraction_theta_full 0.996
_diffrn_measured_fraction_theta_max 0.996
_diffrn_measurement_device Area
_diffrn_measurement_device_type 'Bruker Kappa Apex2'
_diffrn_measurement_method '\f & \w scans'
_diffrn_radiation_monochromator graphite
_diffrn_radiation_type 'Mo K\a'
_diffrn_radiation_wavelength 0.71073
_diffrn_reflns_av_R_equivalents 0.038
_diffrn_reflns_limit_h_max 18
_diffrn_reflns_limit_h_min -18
_diffrn_reflns_limit_k_max 12
_diffrn_reflns_limit_k_min 0
_diffrn_reflns_limit_l_max 13
_diffrn_reflns_limit_l_min 0
_diffrn_reflns_number 3340
_diffrn_reflns_theta_full 30.049
_diffrn_reflns_theta_max 30.049
_diffrn_reflns_theta_min 1.531
_diffrn_standards_number 0
_exptl_absorpt_coefficient_mu 1.514
_exptl_absorpt_correction_T_max 0.84
_exptl_absorpt_correction_T_min 0.83
_exptl_absorpt_correction_type multi-scan
_exptl_absorpt_process_details 'SADABS (Siemens, 1996)'
_exptl_crystal_colour 'dark red'
_exptl_crystal_density_diffrn 1.921
_exptl_crystal_density_method 'not measured'
_exptl_crystal_description prism
_exptl_crystal_F_000 660
_exptl_crystal_size_max 0.162
_exptl_crystal_size_mid 0.133
_exptl_crystal_size_min 0.116
_refine_diff_density_max 0.67
_refine_diff_density_min -0.57
_refine_ls_extinction_method None
_refine_ls_goodness_of_fit_ref 0.9614
_refine_ls_hydrogen_treatment constr
_refine_ls_matrix_type full
_refine_ls_number_parameters 165
_refine_ls_number_reflns 3333
_refine_ls_number_restraints 0
_refine_ls_R_factor_all 0.0611
_refine_ls_R_factor_gt 0.0364
_refine_ls_shift/su_max 0.0012830
_refine_ls_shift/su_mean 0.0001713
_refine_ls_structure_factor_coef Fsqd
_refine_ls_weighting_details
;
 Method= Modified Sheldrick 
 w=1/[\s^2^(F^2^) + ( 0.00P)^2^ + 2.95P] 
 ,where P=(max(Fo^2^,0) + 2Fc^2^)/3 
;
_refine_ls_weighting_scheme calc
_refine_ls_wR_factor_all 0.0772
_refine_ls_wR_factor_gt 0.0679
_refine_ls_wR_factor_ref 0.0772
_reflns_limit_h_max 18
_reflns_limit_h_min -18
_reflns_limit_k_max 12
_reflns_limit_k_min 0
_reflns_limit_l_max 13
_reflns_limit_l_min 0
_reflns_number_gt 2280
_reflns_number_total 3340
_reflns_threshold_expression I>2.0\s(I)
_oxford_diffrn_Wilson_B_factor 1.30
_oxford_diffrn_Wilson_scale 66.37
_oxford_refine_ls_r_factor_ref 0.0611
_oxford_refine_ls_scale 0.13988(5)
_oxford_reflns_number_all 3333
_oxford_reflns_threshold_expression_ref I>-10.0\s(I)
_oxford_structure_analysis_title 'FcPF6lt_0ma in P2(1)/c'
_cod_data_source_file cg5b00487_si_002.cif
_cod_data_source_block 3_II
_cod_depositor_comments 'Adding full bibliography for 4513225--4513231.cif.'
_cod_original_cell_volume 1144.27(4)
_cod_original_sg_symbol_H-M 'P 1 21/c 1 '
_cod_original_formula_sum 'C10 H10.00 F6 Fe1 P1'
_cod_database_code 4513228

loop_
_symmetry_equiv_pos_as_xyz
x,y,z
-x,-y,-z
-x,y+1/2,-z+1/2
x,-y+1/2,z+1/2

loop_
_atom_site_label
_atom_site_type_symbol
_atom_site_fract_x
_atom_site_fract_y
_atom_site_fract_z
_atom_site_U_iso_or_equiv
_atom_site_occupancy
_atom_site_adp_type
_atom_site_refinement_flags_posn
_atom_site_refinement_flags_occupancy
_atom_site_disorder_assembly
_atom_site_disorder_group
Fe1 Fe 0.5000 0.5000 0.5000 0.0132 1.0000 Uani S . . .
Fe2 Fe 0.0000 0.5000 0.5000 0.0140 1.0000 Uani S . . .
P1 P 0.23629(7) 0.46413(8) 0.98128(8) 0.0234 1.0000 Uani . . . .
F1 F 0.35491(14) 0.4733(2) 0.9709(2) 0.0363 1.0000 Uani . . . .
F2 F 0.25036(17) 0.5658(2) 1.1206(2) 0.0410 1.0000 Uani . . . .
F3 F 0.22000(16) 0.6021(2) 0.8791(2) 0.0402 1.0000 Uani . . . .
F4 F 0.22247(17) 0.3626(2) 0.8416(2) 0.0422 1.0000 Uani . . . .
F5 F 0.2530(2) 0.3260(2) 1.0830(2) 0.0551 1.0000 Uani . . . .
F6 F 0.11742(16) 0.4568(3) 0.9910(2) 0.0463 1.0000 Uani . . . .
C6 C -0.0581(2) 0.3096(3) 0.5737(4) 0.0295 1.0000 Uani . . . .
C7 C -0.1248(2) 0.3663(4) 0.4590(3) 0.0268 1.0000 Uani . . . .
C8 C -0.1548(2) 0.5050(4) 0.5003(3) 0.0273 1.0000 Uani . . . .
C9 C -0.1081(2) 0.5317(4) 0.6412(4) 0.0304 1.0000 Uani . . . .
C10 C -0.0483(2) 0.4122(4) 0.6865(3) 0.0311 1.0000 Uani . . . .
C1 C 0.4064(5) 0.5745(8) 0.6501(7) 0.0226(14) 0.523(9) Uiso . P 1 2
C11 C 0.4265(5) 0.5193(9) 0.6828(7) 0.0234(16) 0.477(9) Uiso . P 1 1
C2 C 0.4008(5) 0.6685(7) 0.5294(8) 0.0245(15) 0.523(9) Uiso . P 1 2
C21 C 0.4044(5) 0.6427(8) 0.5957(8) 0.0216(15) 0.477(9) Uiso . P 1 1
C3 C 0.4970(5) 0.7244(7) 0.5173(9) 0.0278(14) 0.523(9) Uiso . P 1 2
C31 C 0.4991(5) 0.7120(7) 0.5795(9) 0.0236(15) 0.477(9) Uiso . P 1 1
C4 C 0.5623(5) 0.6679(7) 0.6297(7) 0.0203(14) 0.523(9) Uiso . P 1 2
C41 C 0.5764(5) 0.6288(8) 0.6608(8) 0.0210(15) 0.477(9) Uiso . P 1 1
C5 C 0.5082(5) 0.5716(8) 0.7135(6) 0.0231(14) 0.523(9) Uiso . P 1 2
C51 C 0.5308(5) 0.5106(9) 0.7223(7) 0.0257(15) 0.477(9) Uiso . P 1 1
H11 H 0.3518 0.5179 0.6811 0.0263 0.523(9) Uiso R P 1 2
H21 H 0.3402 0.6875 0.4629 0.0269 0.523(9) Uiso R P 1 2
H31 H 0.5160 0.7907 0.4422 0.0326 0.523(9) Uiso R P 1 2
H41 H 0.6340 0.6884 0.6480 0.0243 0.523(9) Uiso R P 1 2
H51 H 0.5343 0.5162 0.7995 0.0245 0.523(9) Uiso R P 1 2
H61 H -0.0263 0.2146 0.5756 0.0352 1.0000 Uiso R . . .
H71 H -0.1435 0.3192 0.3685 0.0326 1.0000 Uiso R . . .
H81 H -0.1996 0.5692 0.4418 0.0336 1.0000 Uiso R . . .
H91 H -0.1138 0.6185 0.6958 0.0352 1.0000 Uiso R . . .
H101 H -0.0065 0.4033 0.7803 0.0381 1.0000 Uiso R . . .
H111 H 0.3764 0.4492 0.7086 0.0299 0.477(9) Uiso R P 1 1
H211 H 0.3385 0.6717 0.5485 0.0303 0.477(9) Uiso R P 1 1
H311 H 0.5091 0.8009 0.5267 0.0300 0.477(9) Uiso R P 1 1
H411 H 0.6486 0.6480 0.6706 0.0282 0.477(9) Uiso R P 1 1
H511 H 0.5646 0.4352 0.7845 0.0341 0.477(9) Uiso R P 1 1

loop_
_atom_site_aniso_label
_atom_site_aniso_U_11
_atom_site_aniso_U_22
_atom_site_aniso_U_33
_atom_site_aniso_U_23
_atom_site_aniso_U_13
_atom_site_aniso_U_12
Fe1 0.0141(2) 0.0127(3) 0.0125(2) 0.0011(2) 0.0003(2) -0.0023(2)
Fe2 0.0145(2) 0.0131(3) 0.0144(2) 0.0013(2) 0.0012(2) -0.0026(2)
P1 0.0377(4) 0.0177(3) 0.0149(3) -0.0004(3) 0.0038(3) 0.0028(3)
F1 0.0363(10) 0.0457(13) 0.0261(9) -0.0015(9) 0.0002(8) 0.0154(9)
F2 0.0582(13) 0.0382(12) 0.0307(10) -0.0171(9) 0.0222(10) -0.0183(10)
F3 0.0492(13) 0.0311(11) 0.0428(12) 0.0158(9) 0.0158(10) 0.0206(10)
F4 0.0562(13) 0.0444(13) 0.0231(9) -0.0172(9) -0.0078(9) 0.0155(11)
F5 0.0956(19) 0.0253(11) 0.0375(12) 0.0157(9) -0.0207(12) -0.0164(12)
F6 0.0414(12) 0.0632(15) 0.0361(11) -0.0076(11) 0.0124(10) -0.0137(11)
C6 0.0256(15) 0.0173(14) 0.0466(19) 0.0136(14) 0.0091(15) -0.0035(12)
C7 0.0249(15) 0.0301(17) 0.0257(15) -0.0039(13) 0.0045(12) -0.0149(13)
C8 0.0157(12) 0.0293(16) 0.0372(16) 0.0074(15) 0.0048(11) -0.0010(13)
C9 0.0286(15) 0.0334(18) 0.0325(16) -0.0109(14) 0.0176(14) -0.0103(14)
C10 0.0272(16) 0.047(2) 0.0188(14) 0.0119(13) 0.0015(12) -0.0148(15)

loop_
_atom_type_symbol
_atom_type_scat_dispersion_real
_atom_type_scat_dispersion_imag
_atom_type_scat_Cromer_Mann_a1
_atom_type_scat_Cromer_Mann_b1
_atom_type_scat_Cromer_Mann_a2
_atom_type_scat_Cromer_Mann_b2
_atom_type_scat_Cromer_Mann_a3
_atom_type_scat_Cromer_Mann_b3
_atom_type_scat_Cromer_Mann_a4
_atom_type_scat_Cromer_Mann_b4
_atom_type_scat_Cromer_Mann_c
_atom_type_scat_source
C 0.0033 0.0016 2.3100 20.8439 1.0200 10.2075 1.5886 0.5687 0.8650 51.6512 0.2156 'International Tables Vol C 4.2.6.8 and 6.1.1.4'
H 0.0000 0.0000 0.4930 10.5109 0.3229 26.1257 0.1402 3.1424 0.0408 57.7998 0.0030 'International Tables Vol C 4.2.6.8 and 6.1.1.4'
F 0.0171 0.0103 3.5392 10.2825 2.6412 4.2944 1.5170 0.2615 1.0243 26.1476 0.2776 'International Tables Vol C 4.2.6.8 and 6.1.1.4'
P 0.1023 0.0942 6.4345 1.9067 4.1791 27.1570 1.7800 0.5260 1.4908 68.1645 1.1149 'International Tables Vol C 4.2.6.8 and 6.1.1.4'
Fe 0.3463 0.8444 11.7695 4.7611 7.3573 0.3072 3.5222 15.3535 2.3045 76.8805 1.0369 'International Tables Vol C 4.2.6.8 and 6.1.1.4'

loop_
_geom_angle_atom_site_label_1
_geom_angle_site_symmetry_1
_geom_angle_atom_site_label_2
_geom_angle_atom_site_label_3
_geom_angle_site_symmetry_3
_geom_angle
_geom_angle_publ_flag
C21 2_666 Fe1 C31 2_666 40.2(3) yes
C21 2_666 Fe1 C41 2_666 67.0(3) yes
C31 2_666 Fe1 C41 2_666 40.1(3) yes
C21 2_666 Fe1 C11 2_666 39.4(3) yes
C31 2_666 Fe1 C11 2_666 66.8(3) yes
C41 2_666 Fe1 C11 2_666 66.5(3) yes
C21 2_666 Fe1 C51 2_666 66.8(3) yes
C31 2_666 Fe1 C51 2_666 67.1(3) yes
C41 2_666 Fe1 C51 2_666 39.6(3) yes
C11 2_666 Fe1 C51 2_666 39.7(2) yes
C21 2_666 Fe1 C11 . 140.6(3) yes
C31 2_666 Fe1 C11 . 113.2(3) yes
C41 2_666 Fe1 C11 . 113.5(3) yes
C11 2_666 Fe1 C11 . 179.994 yes
C51 2_666 Fe1 C11 . 140.3(2) yes
C21 2_666 Fe1 C21 . 179.995 yes
C31 2_666 Fe1 C21 . 139.8(3) yes
C41 2_666 Fe1 C21 . 113.0(3) yes
C11 2_666 Fe1 C21 . 140.6(3) yes
C51 2_666 Fe1 C21 . 113.2(3) yes
C21 2_666 Fe1 C31 . 139.8(3) yes
C31 2_666 Fe1 C31 . 179.995 yes
C41 2_666 Fe1 C31 . 139.9(3) yes
C11 2_666 Fe1 C31 . 113.2(3) yes
C51 2_666 Fe1 C31 . 112.9(3) yes
C21 2_666 Fe1 C41 . 113.0(3) yes
C31 2_666 Fe1 C41 . 139.9(3) yes
C41 2_666 Fe1 C41 . 179.994 yes
C11 2_666 Fe1 C41 . 113.5(3) yes
C51 2_666 Fe1 C41 . 140.4(3) yes
C21 2_666 Fe1 C51 . 113.2(3) yes
C31 2_666 Fe1 C51 . 112.9(3) yes
C41 2_666 Fe1 C51 . 140.4(3) yes
C11 2_666 Fe1 C51 . 140.3(2) yes
C51 2_666 Fe1 C51 . 179.994 yes
C11 . Fe1 C21 . 39.4(3) yes
C11 . Fe1 C31 . 66.8(3) yes
C21 . Fe1 C31 . 40.2(3) yes
C11 . Fe1 C41 . 66.5(3) yes
C21 . Fe1 C41 . 67.0(3) yes
C31 . Fe1 C41 . 40.1(3) yes
C11 . Fe1 C51 . 39.7(2) yes
C21 . Fe1 C51 . 66.8(3) yes
C31 . Fe1 C51 . 67.1(3) yes
C41 . Fe1 C51 . 39.6(3) yes
C1 2_666 Fe1 C2 2_666 39.5(2) yes
C1 2_666 Fe1 C5 2_666 39.7(2) yes
C2 2_666 Fe1 C5 2_666 66.4(3) yes
C1 2_666 Fe1 C3 2_666 66.6(3) yes
C2 2_666 Fe1 C3 2_666 39.4(2) yes
C5 2_666 Fe1 C3 2_666 67.0(3) yes
C1 2_666 Fe1 C4 2_666 66.4(2) yes
C2 2_666 Fe1 C4 2_666 65.4(2) yes
C5 2_666 Fe1 C4 2_666 40.3(2) yes
C3 2_666 Fe1 C4 2_666 38.8(3) yes
C1 2_666 Fe1 C1 . 179.995 yes
C2 2_666 Fe1 C1 . 140.5(2) yes
C5 2_666 Fe1 C1 . 140.3(2) yes
C3 2_666 Fe1 C1 . 113.4(3) yes
C4 2_666 Fe1 C1 . 113.6(2) yes
C1 2_666 Fe1 C2 . 140.5(2) yes
C2 2_666 Fe1 C2 . 179.995 yes
C5 2_666 Fe1 C2 . 113.6(3) yes
C3 2_666 Fe1 C2 . 140.6(2) yes
C4 2_666 Fe1 C2 . 114.6(2) yes
C1 2_666 Fe1 C3 . 113.4(3) yes
C2 2_666 Fe1 C3 . 140.6(2) yes
C5 2_666 Fe1 C3 . 113.0(3) yes
C3 2_666 Fe1 C3 . 179.994 yes
C4 2_666 Fe1 C3 . 141.2(3) yes
C1 2_666 Fe1 C4 . 113.6(2) yes
C2 2_666 Fe1 C4 . 114.6(2) yes
C5 2_666 Fe1 C4 . 139.7(2) yes
C3 2_666 Fe1 C4 . 141.2(3) yes
C4 2_666 Fe1 C4 . 179.994 yes
C1 2_666 Fe1 C5 . 140.3(2) yes
C2 2_666 Fe1 C5 . 113.6(3) yes
C5 2_666 Fe1 C5 . 179.994 yes
C3 2_666 Fe1 C5 . 113.0(3) yes
C4 2_666 Fe1 C5 . 139.7(2) yes
C1 . Fe1 C2 . 39.5(2) yes
C1 . Fe1 C3 . 66.6(3) yes
C2 . Fe1 C3 . 39.4(2) yes
C1 . Fe1 C4 . 66.4(2) yes
C2 . Fe1 C4 . 65.4(2) yes
C3 . Fe1 C4 . 38.8(3) yes
C1 . Fe1 C5 . 39.7(2) yes
C2 . Fe1 C5 . 66.4(3) yes
C3 . Fe1 C5 . 67.0(3) yes
C4 . Fe1 C5 . 40.3(2) yes
C9 2_566 Fe2 C10 2_566 39.17(14) yes
C9 2_566 Fe2 C7 2_566 66.18(12) yes
C10 2_566 Fe2 C7 2_566 66.36(12) yes
C9 2_566 Fe2 C6 2_566 66.14(13) yes
C10 2_566 Fe2 C6 2_566 39.58(14) yes
C7 2_566 Fe2 C6 2_566 39.69(13) yes
C9 2_566 Fe2 C8 2_566 39.47(12) yes
C10 2_566 Fe2 C8 2_566 66.35(12) yes
C7 2_566 Fe2 C8 2_566 39.73(13) yes
C6 2_566 Fe2 C8 2_566 66.68(13) yes
C9 2_566 Fe2 C6 . 113.86(13) yes
C10 2_566 Fe2 C6 . 140.42(14) yes
C7 2_566 Fe2 C6 . 140.31(13) yes
C6 2_566 Fe2 C6 . 179.994 yes
C8 2_566 Fe2 C6 . 113.32(13) yes
C9 2_566 Fe2 C7 . 113.82(12) yes
C10 2_566 Fe2 C7 . 113.64(12) yes
C7 2_566 Fe2 C7 . 179.994 yes
C6 2_566 Fe2 C7 . 140.31(13) yes
C8 2_566 Fe2 C7 . 140.27(13) yes
C9 2_566 Fe2 C8 . 140.53(12) yes
C10 2_566 Fe2 C8 . 113.65(12) yes
C7 2_566 Fe2 C8 . 140.27(13) yes
C6 2_566 Fe2 C8 . 113.32(13) yes
C8 2_566 Fe2 C8 . 179.994 yes
C9 2_566 Fe2 C9 . 179.995 yes
C10 2_566 Fe2 C9 . 140.83(14) yes
C7 2_566 Fe2 C9 . 113.82(12) yes
C6 2_566 Fe2 C9 . 113.86(13) yes
C8 2_566 Fe2 C9 . 140.53(12) yes
C9 2_566 Fe2 C10 . 140.83(14) yes
C10 2_566 Fe2 C10 . 179.995 yes
C7 2_566 Fe2 C10 . 113.64(12) yes
C6 2_566 Fe2 C10 . 140.42(14) yes
C8 2_566 Fe2 C10 . 113.65(12) yes
C6 . Fe2 C7 . 39.69(13) yes
C6 . Fe2 C8 . 66.68(13) yes
C7 . Fe2 C8 . 39.73(13) yes
C6 . Fe2 C9 . 66.14(13) yes
C7 . Fe2 C9 . 66.18(12) yes
C8 . Fe2 C9 . 39.47(12) yes
C6 . Fe2 C10 . 39.58(14) yes
C7 . Fe2 C10 . 66.36(12) yes
C8 . Fe2 C10 . 66.35(12) yes
C9 . Fe2 C10 . 39.17(14) yes
F1 . P1 F2 . 89.78(11) yes
F1 . P1 F3 . 89.31(12) yes
F2 . P1 F3 . 90.47(12) yes
F1 . P1 F4 . 90.08(12) yes
F2 . P1 F4 . 179.82(13) yes
F3 . P1 F4 . 89.43(12) yes
F1 . P1 F5 . 90.49(13) yes
F2 . P1 F5 . 89.68(12) yes
F3 . P1 F5 . 179.75(15) yes
F4 . P1 F5 . 90.43(12) yes
F1 . P1 F6 . 179.36(13) yes
F2 . P1 F6 . 90.07(12) yes
F3 . P1 F6 . 90.06(13) yes
F4 . P1 F6 . 90.07(12) yes
F5 . P1 F6 . 90.14(14) yes
Fe2 . C6 C7 . 70.27(17) yes
Fe2 . C6 C10 . 70.73(17) yes
C7 . C6 C10 . 108.0(3) yes
Fe2 . C6 H61 . 126.1 no
C7 . C6 H61 . 125.7 no
C10 . C6 H61 . 126.3 no
Fe2 . C7 C6 . 70.04(17) yes
Fe2 . C7 C8 . 69.99(16) yes
C6 . C7 C8 . 107.9(3) yes
Fe2 . C7 H71 . 123.6 no
C6 . C7 H71 . 125.0 no
C8 . C7 H71 . 127.0 no
Fe2 . C8 C7 . 70.28(16) yes
Fe2 . C8 C9 . 70.85(16) yes
C7 . C8 C9 . 107.7(3) yes
Fe2 . C8 H81 . 124.6 no
C7 . C8 H81 . 125.7 no
C9 . C8 H81 . 126.6 no
Fe2 . C9 C8 . 69.67(17) yes
Fe2 . C9 C10 . 70.38(17) yes
C8 . C9 C10 . 108.5(3) yes
Fe2 . C9 H91 . 123.8 no
C8 . C9 H91 . 126.0 no
C10 . C9 H91 . 125.4 no
Fe2 . C10 C6 . 69.69(17) yes
Fe2 . C10 C9 . 70.45(17) yes
C6 . C10 C9 . 107.9(3) yes
Fe2 . C10 H101 . 124.8 no
C6 . C10 H101 . 126.7 no
C9 . C10 H101 . 125.3 no
Fe1 . C1 C2 . 69.7(3) yes
Fe1 . C1 C5 . 69.5(3) yes
C2 . C1 C5 . 107.4(6) yes
Fe1 . C1 H11 . 123.5 no
C2 . C1 H11 . 126.6 no
C5 . C1 H11 . 125.9 no
Fe1 . C11 C21 . 71.7(4) yes
Fe1 . C11 C51 . 69.8(4) yes
C21 . C11 C51 . 109.3(6) yes
Fe1 . C11 H111 . 123.3 no
C21 . C11 H111 . 124.9 no
C51 . C11 H111 . 125.8 no
Fe1 . C2 C1 . 70.8(3) yes
Fe1 . C2 C3 . 70.1(4) yes
C1 . C2 C3 . 109.1(6) yes
Fe1 . C2 H21 . 123.1 no
C1 . C2 H21 . 125.1 no
C3 . C2 H21 . 125.7 no
Fe1 . C21 C11 . 68.9(4) yes
Fe1 . C21 C31 . 69.4(4) yes
C11 . C21 C31 . 107.0(6) yes
Fe1 . C21 H211 . 123.0 no
C11 . C21 H211 . 126.7 no
C31 . C21 H211 . 126.1 no
Fe1 . C3 C2 . 70.5(4) yes
Fe1 . C3 C4 . 70.5(4) yes
C2 . C3 C4 . 107.7(6) yes
Fe1 . C3 H31 . 123.8 no
C2 . C3 H31 . 127.0 no
C4 . C3 H31 . 125.3 no
C21 . C31 Fe1 . 70.4(4) yes
C21 . C31 C41 . 107.2(6) yes
Fe1 . C31 C41 . 69.5(4) yes
C21 . C31 H311 . 127.0 no
Fe1 . C31 H311 . 127.1 no
C41 . C31 H311 . 125.8 no
Fe1 . C4 C3 . 70.7(4) yes
Fe1 . C4 C5 . 70.0(3) yes
C3 . C4 C5 . 109.3(6) yes
Fe1 . C4 H41 . 124.4 no
C3 . C4 H41 . 125.4 no
C5 . C4 H41 . 125.2 no
C31 . C41 Fe1 . 70.4(4) yes
C31 . C41 C51 . 108.2(6) yes
Fe1 . C41 C51 . 69.4(4) yes
C31 . C41 H411 . 126.7 no
Fe1 . C41 H411 . 124.5 no
C51 . C41 H411 . 125.1 no
C4 . C5 Fe1 . 69.6(3) yes
C4 . C5 C1 . 106.5(6) yes
Fe1 . C5 C1 . 70.8(3) yes
C4 . C5 H51 . 128.0 no
Fe1 . C5 H51 . 125.9 no
C1 . C5 H51 . 125.5 no
C41 . C51 C11 . 108.4(7) yes
C41 . C51 Fe1 . 70.9(4) yes
C11 . C51 Fe1 . 70.5(4) yes
C41 . C51 H511 . 126.9 no
C11 . C51 H511 . 124.7 no
Fe1 . C51 H511 . 125.5 no

loop_
_geom_bond_atom_site_label_1
_geom_bond_atom_site_label_2
_geom_bond_site_symmetry_2
_geom_bond_distance
_geom_bond_publ_flag
Fe1 C21 2_666 2.109(6) yes
Fe1 C31 2_666 2.096(7) yes
Fe1 C41 2_666 2.083(7) yes
Fe1 C11 2_666 2.072(6) yes
Fe1 C51 2_666 2.064(6) yes
Fe1 C11 . 2.072(6) yes
Fe1 C21 . 2.109(6) yes
Fe1 C31 . 2.096(7) yes
Fe1 C41 . 2.083(7) yes
Fe1 C51 . 2.064(6) yes
Fe1 C1 2_666 2.101(6) yes
Fe1 C2 2_666 2.086(6) yes
Fe1 C5 2_666 2.085(6) yes
Fe1 C3 2_666 2.082(6) yes
Fe1 C4 2_666 2.080(6) yes
Fe1 C1 . 2.101(6) yes
Fe1 C2 . 2.086(6) yes
Fe1 C3 . 2.082(6) yes
Fe1 C4 . 2.080(6) yes
Fe1 C5 . 2.085(6) yes
Fe2 C9 2_566 2.089(3) yes
Fe2 C10 2_566 2.088(3) yes
Fe2 C7 2_566 2.077(3) yes
Fe2 C6 2_566 2.074(3) yes
Fe2 C8 2_566 2.074(3) yes
Fe2 C6 . 2.074(3) yes
Fe2 C7 . 2.077(3) yes
Fe2 C8 . 2.074(3) yes
Fe2 C9 . 2.089(3) yes
Fe2 C10 . 2.088(3) yes
P1 F1 . 1.605(2) yes
P1 F2 . 1.594(2) yes
P1 F3 . 1.590(2) yes
P1 F4 . 1.597(2) yes
P1 F5 . 1.590(2) yes
P1 F6 . 1.607(2) yes
C6 C7 . 1.410(5) yes
C6 C10 . 1.409(5) yes
C6 H61 . 0.976 no
C7 C8 . 1.411(5) yes
C7 H71 . 0.954 no
C8 C9 . 1.406(4) yes
C8 H81 . 0.965 no
C9 C10 . 1.400(5) yes
C9 H91 . 0.957 no
C10 H101 . 0.983 no
C1 C2 . 1.415(8) yes
C1 C5 . 1.420(9) yes
C1 H11 . 0.971 no
C11 C21 . 1.411(9) yes
C11 C51 . 1.404(9) yes
C11 H111 . 0.983 no
C2 C3 . 1.405(9) yes
C2 H21 . 0.976 no
C21 C31 . 1.444(9) yes
C21 H211 . 0.976 no
C3 C4 . 1.384(10) yes
C3 H31 . 0.986 no
C31 C41 . 1.432(10) yes
C31 H311 . 0.975 no
C4 C5 . 1.435(8) yes
C4 H41 . 0.974 no
C41 C51 . 1.407(10) yes
C41 H411 . 0.977 no
C5 H51 . 0.979 no
C51 H511 . 0.981 no

loop_
_oxford_twin_element_scale_factors
0.7769(15)
0.1526(12)
0.0365(8)
0.0340(11)
